data_7720834
loop_
_publ_author_name
'Kurjan, Jakub'
'Jend&#x17e;elovsk&#xe1;, Zuzana'
'De&#x10d;manov&#xe1;, Vikt&#xf3;ria'
'Jend&#x17e;elovsk&#xfd;, Rastislav'
'Kastratovic, Nikolina'
'Volarevic, Vladislav'
'Smolko, Luk&#xe1;&#x161;'
'Smolkov&#xe1;, Romana'
'Liteck&#xe1;, Miroslava'
'Zubrik, Anton'
'J&#xe1;ger, D&#xe1;vid'
'Varha&#x10d;, Rastislav'
'Poto&#x10d;&#x148;&#xe1;k, Ivan'

_publ_section_title
;
 Structure-bioactivity relationship in copper(II) complexes with new
 halogenated coumarin derivatives.
;
_journal_issue 15
_journal_name_full 'Dalton transactions (Cambridge, England : 2003)'
_journal_page_first 6191
_journal_page_last 6211
_journal_paper_doi 10.1039/d5dt02641e
_journal_volume 55
_journal_year 2026
_chemical_formula_moiety 'C17 H12 Br Cu N3 O6'
_chemical_formula_sum 'C17 H12 Br Cu N3 O6'
_chemical_formula_weight 497.75
_space_group_crystal_system monoclinic
_space_group_IT_number 14
_space_group_name_Hall '-P 2yn'
_space_group_name_H-M_alt 'P 1 21/n 1'
_atom_sites_solution_hydrogens geom
_audit_creation_method SHELXL-2018/3
_audit_update_record
;
2025-10-21 deposited with the CCDC.	2026-03-19 downloaded from the CCDC.
;
_cell_angle_alpha 90
_cell_angle_beta 94.624(5)
_cell_angle_gamma 90
_cell_formula_units_Z 4
_cell_length_a 9.7971(6)
_cell_length_b 8.3659(4)
_cell_length_c 21.8709(12)
_cell_measurement_reflns_used 2641
_cell_measurement_temperature 173(2)
_cell_measurement_theta_max 28.0900
_cell_measurement_theta_min 3.3440
_cell_volume 1786.74(17)
_computing_cell_refinement 'CrysAlisPro 1.171.39.46 (Rigaku OD, 2018)'
_computing_data_collection 'CrysAlisPro 1.171.39.46 (Rigaku OD, 2018)'
_computing_data_reduction 'CrysAlisPro 1.171.39.46 (Rigaku OD, 2018)'
_computing_structure_refinement 'SHELXL-2018/3 (Sheldrick, 2018)'
_diffrn_ambient_temperature 173(2)
_diffrn_detector_area_resol_mean 8.3438
_diffrn_measured_fraction_theta_full 0.999
_diffrn_measured_fraction_theta_max 0.866
_diffrn_measurement_device_type 'Xcalibur, Sapphire2, large Be window'
_diffrn_measurement_method '\w scans'
_diffrn_radiation_type MoK\a
_diffrn_radiation_wavelength 0.71073
_diffrn_reflns_av_R_equivalents 0.0231
_diffrn_reflns_av_unetI/netI 0.0377
_diffrn_reflns_Laue_measured_fraction_full 0.999
_diffrn_reflns_Laue_measured_fraction_max 0.866
_diffrn_reflns_limit_h_max 9
_diffrn_reflns_limit_h_min -13
_diffrn_reflns_limit_k_max 10
_diffrn_reflns_limit_k_min -7
_diffrn_reflns_limit_l_max 28
_diffrn_reflns_limit_l_min -28
_diffrn_reflns_number 8138
_diffrn_reflns_point_group_measured_fraction_full 0.999
_diffrn_reflns_point_group_measured_fraction_max 0.866
_diffrn_reflns_theta_full 25.242
_diffrn_reflns_theta_max 28.809
_diffrn_reflns_theta_min 3.069
_diffrn_source 'fine-focus sealed X-ray tube'
_exptl_absorpt_coefficient_mu 3.501
_exptl_absorpt_correction_T_max 0.724
_exptl_absorpt_correction_T_min 0.576
_exptl_absorpt_correction_type analytical
_exptl_absorpt_process_details
;
CrysAlisPro 1.171.39.46 (Rigaku Oxford Diffraction, 2018)
Analytical numeric absorption correction using a multifaceted crystal
                        model based on expressions derived by R.C. Clark & J.S. Reid.
(Clark, R. C. & Reid, J. S. (1995). Acta Cryst. A51, 887-897)
Empirical absorption correction using spherical harmonics,
 implemented in SCALE3 ABSPACK scaling algorithm.
;
_exptl_crystal_colour blue
_exptl_crystal_density_diffrn 1.850
_exptl_crystal_description plate
_exptl_crystal_F_000 988
_exptl_crystal_recrystallization_method 'from the synthesis'
_exptl_crystal_size_max 0.467
_exptl_crystal_size_mid 0.187
_exptl_crystal_size_min 0.098
_refine_diff_density_max 0.714
_refine_diff_density_min -0.390
_refine_diff_density_rms 0.075
_refine_ls_extinction_method none
_refine_ls_goodness_of_fit_ref 1.067
_refine_ls_hydrogen_treatment constr
_refine_ls_matrix_type full
_refine_ls_number_parameters 254
_refine_ls_number_reflns 4050
_refine_ls_number_restraints 0
_refine_ls_restrained_S_all 1.067
_refine_ls_R_factor_all 0.0518
_refine_ls_R_factor_gt 0.0333
_refine_ls_shift/su_max 0.001
_refine_ls_shift/su_mean 0.000
_refine_ls_structure_factor_coef Fsqd
_refine_ls_weighting_details 'w=1/[\s^2^(Fo^2^)+(0.0275P)^2^+0.6415P] where P=(Fo^2^+2Fc^2^)/3'
_refine_ls_weighting_scheme calc
_refine_ls_wR_factor_gt 0.0673
_refine_ls_wR_factor_ref 0.0747
_reflns_Friedel_coverage 0.000
_reflns_number_gt 3154
_reflns_number_total 4050
_reflns_threshold_expression 'I > 2\s(I)'
_cod_data_source_file d5dt02641e2.cif
_cod_data_source_block 9
_cod_depositor_comments 'Adding full bibliography for 7720832--7720836.cif.'
_cod_original_sg_symbol_H-M 'P 21/n'
_cod_database_code 7720834
_shelx_shelxl_version_number 2018/3
_shelx_space_group_comment
;
The symmetry employed for this shelxl refinement is uniquely defined
by the following loop, which should always be used as a source of
symmetry information in preference to the above space-group names.
They are only intended as comments.
;
_shelx_estimated_absorpt_t_min 0.292
_shelx_estimated_absorpt_t_max 0.725

loop_
_space_group_symop_operation_xyz
'x, y, z'
'-x+1/2, y+1/2, -z+1/2'
'-x, -y, -z'
'x-1/2, -y-1/2, z-1/2'

loop_
_atom_site_label
_atom_site_type_symbol
_atom_site_fract_x
_atom_site_fract_y
_atom_site_fract_z
_atom_site_U_iso_or_equiv
_atom_site_adp_type
_atom_site_occupancy
_atom_site_site_symmetry_order
_atom_site_calc_flag
_atom_site_refinement_flags_posn
_atom_site_refinement_flags_adp
_atom_site_refinement_flags_occupancy
_atom_site_disorder_assembly
_atom_site_disorder_group
Br6 Br 0.11382(3) 0.49683(4) 0.59036(2) 0.04261(10) Uani 1 1 d . . . . .
Cu1 Cu 0.80878(3) 0.39254(4) 0.70036(2) 0.02612(10) Uani 1 1 d . . . . .
O4 O 0.64296(18) 0.3658(2) 0.65083(8) 0.0323(5) Uani 1 1 d . . . . .
O31 O 0.7546(2) 0.6175(2) 0.72453(9) 0.0304(4) Uani 1 1 d . . . . .
O1 O 0.5851(2) 0.1945(3) 0.47616(9) 0.0448(6) Uani 1 1 d . . . . .
N13 N 0.8972(2) 0.2231(2) 0.65813(9) 0.0233(5) Uani 1 1 d . . . . .
O33 O 0.8123(2) 0.8597(2) 0.70639(10) 0.0445(6) Uani 1 1 d . . . . .
N20 N 0.9766(2) 0.3917(3) 0.75586(10) 0.0267(5) Uani 1 1 d . . . . .
O32 O 0.8894(2) 0.6655(3) 0.65387(10) 0.0517(6) Uani 1 1 d . . . . .
O2 O 0.7961(2) 0.1163(3) 0.47507(9) 0.0561(7) Uani 1 1 d . . . . .
N30 N 0.8200(2) 0.7159(3) 0.69395(10) 0.0299(5) Uani 1 1 d . . . . .
C4 C 0.6326(3) 0.3027(3) 0.59771(11) 0.0249(6) Uani 1 1 d . . . . .
C11 C 0.8587(3) 0.1594(3) 0.60559(12) 0.0236(6) Uani 1 1 d . . . . .
C3 C 0.7330(3) 0.2125(3) 0.57118(11) 0.0248(6) Uani 1 1 d . . . . .
C10 C 0.4996(3) 0.3232(3) 0.56278(12) 0.0277(6) Uani 1 1 d . . . . .
C14 C 1.0214(3) 0.1644(3) 0.69272(12) 0.0282(6) Uani 1 1 d . . . . .
H14B H 1.096855 0.158189 0.665301 0.034 Uiso 1 1 calc R U . . .
H14A H 1.004920 0.055483 0.708261 0.034 Uiso 1 1 calc R U . . .
C15 C 1.0619(3) 0.2730(3) 0.74547(12) 0.0266(6) Uani 1 1 d . . . . .
C12 C 0.9404(3) 0.0244(3) 0.58166(13) 0.0329(7) Uani 1 1 d . . . . .
H12C H 1.022976 0.067035 0.565106 0.049 Uiso 1 1 calc R U . . .
H12A H 0.884856 -0.031840 0.549139 0.049 Uiso 1 1 calc R U . . .
H12B H 0.966604 -0.050217 0.615119 0.049 Uiso 1 1 calc R U . . .
C5 C 0.3893(3) 0.3963(3) 0.58828(13) 0.0291(6) Uani 1 1 d . . . . .
H5 H 0.399862 0.438279 0.628747 0.035 Uiso 1 1 calc R U . . .
C19 C 1.0075(3) 0.4906(3) 0.80380(13) 0.0365(7) Uani 1 1 d . . . . .
H19 H 0.947206 0.576446 0.810700 0.044 Uiso 1 1 calc R U . . .
C2 C 0.7132(3) 0.1694(4) 0.50699(12) 0.0351(7) Uani 1 1 d . . . . .
C9 C 0.4809(3) 0.2656(4) 0.50363(13) 0.0341(7) Uani 1 1 d . . . . .
C6 C 0.2658(3) 0.4071(3) 0.55436(14) 0.0330(6) Uani 1 1 d . . . . .
C18 C 1.1231(3) 0.4713(4) 0.84286(14) 0.0408(8) Uani 1 1 d . . . . .
H18 H 1.141945 0.541403 0.876668 0.049 Uiso 1 1 calc R U . . .
C16 C 1.1805(3) 0.2485(4) 0.78285(13) 0.0355(7) Uani 1 1 d . . . . .
H16 H 1.240532 0.163359 0.774616 0.043 Uiso 1 1 calc R U . . .
C7 C 0.2481(3) 0.3502(4) 0.49491(15) 0.0433(8) Uani 1 1 d . . . . .
H7 H 0.161773 0.359758 0.472057 0.052 Uiso 1 1 calc R U . . .
C17 C 1.2112(3) 0.3478(4) 0.83191(14) 0.0389(7) Uani 1 1 d . . . . .
H17 H 1.292287 0.331791 0.858073 0.047 Uiso 1 1 calc R U . . .
C8 C 0.3566(3) 0.2798(4) 0.46917(15) 0.0483(9) Uani 1 1 d . . . . .
H8 H 0.346451 0.241283 0.428195 0.058 Uiso 1 1 calc R U . . .

loop_
_atom_site_aniso_label
_atom_site_aniso_U_11
_atom_site_aniso_U_22
_atom_site_aniso_U_33
_atom_site_aniso_U_23
_atom_site_aniso_U_13
_atom_site_aniso_U_12
Br6 0.02365(16) 0.0496(2) 0.0544(2) -0.00165(15) 0.00208(13) 0.00609(14)
Cu1 0.02495(18) 0.02676(18) 0.02616(17) -0.00540(14) -0.00106(13) 0.00447(14)
O4 0.0242(10) 0.0426(12) 0.0296(10) -0.0126(9) -0.0009(8) 0.0075(9)
O31 0.0354(11) 0.0244(10) 0.0322(10) 0.0015(8) 0.0080(9) -0.0008(9)
O1 0.0375(12) 0.0714(15) 0.0242(11) -0.0110(10) -0.0057(9) 0.0206(12)
N13 0.0223(11) 0.0228(11) 0.0244(11) 0.0000(9) 0.0001(9) 0.0027(9)
O33 0.0559(15) 0.0218(11) 0.0589(15) -0.0052(10) 0.0231(12) -0.0015(10)
N20 0.0284(12) 0.0258(12) 0.0256(11) -0.0013(9) 0.0006(9) 0.0006(10)
O32 0.0704(17) 0.0393(13) 0.0504(14) 0.0020(10) 0.0357(12) 0.0140(12)
O2 0.0496(14) 0.0957(19) 0.0229(11) -0.0046(12) 0.0029(10) 0.0362(14)
N30 0.0313(13) 0.0286(13) 0.0300(13) -0.0030(10) 0.0035(10) 0.0049(11)
C4 0.0262(14) 0.0243(14) 0.0242(13) 0.0016(11) 0.0012(11) -0.0020(11)
C11 0.0245(14) 0.0222(13) 0.0246(13) 0.0032(10) 0.0056(11) -0.0003(11)
C3 0.0264(14) 0.0263(14) 0.0220(13) 0.0014(11) 0.0030(11) 0.0050(12)
C10 0.0252(14) 0.0272(14) 0.0303(14) 0.0013(11) -0.0005(11) 0.0016(12)
C14 0.0249(14) 0.0269(14) 0.0317(15) -0.0029(11) -0.0040(12) 0.0053(12)
C15 0.0281(15) 0.0252(14) 0.0264(14) 0.0006(11) 0.0008(11) -0.0025(12)
C12 0.0359(16) 0.0346(16) 0.0277(15) -0.0052(12) 0.0000(12) 0.0115(13)
C5 0.0255(14) 0.0291(15) 0.0324(15) -0.0015(12) 0.0008(11) 0.0031(12)
C19 0.0438(18) 0.0349(16) 0.0300(16) -0.0099(12) -0.0019(13) 0.0019(14)
C2 0.0343(16) 0.0483(18) 0.0225(14) -0.0001(13) 0.0002(12) 0.0111(15)
C9 0.0310(16) 0.0435(18) 0.0270(15) -0.0018(12) -0.0021(13) 0.0078(14)
C6 0.0238(14) 0.0319(16) 0.0434(17) 0.0025(13) 0.0023(12) 0.0040(13)
C18 0.051(2) 0.0411(18) 0.0279(16) -0.0034(13) -0.0088(14) -0.0057(16)
C16 0.0333(16) 0.0361(17) 0.0360(17) -0.0012(13) -0.0043(13) 0.0046(13)
C7 0.0284(16) 0.054(2) 0.0455(19) -0.0045(15) -0.0106(14) 0.0080(15)
C17 0.0359(17) 0.0423(18) 0.0360(17) -0.0008(14) -0.0119(13) -0.0023(14)
C8 0.0428(19) 0.064(2) 0.0356(18) -0.0108(16) -0.0126(15) 0.0114(17)

loop_
_atom_type_symbol
_atom_type_description
_atom_type_scat_dispersion_real
_atom_type_scat_dispersion_imag
_atom_type_scat_source
C C 0.0033 0.0016 'International Tables Vol C Tables 4.2.6.8 and 6.1.1.4'
H H 0.0000 0.0000 'International Tables Vol C Tables 4.2.6.8 and 6.1.1.4'
N N 0.0061 0.0033 'International Tables Vol C Tables 4.2.6.8 and 6.1.1.4'
O O 0.0106 0.0060 'International Tables Vol C Tables 4.2.6.8 and 6.1.1.4'
Cu Cu 0.3201 1.2651 'International Tables Vol C Tables 4.2.6.8 and 6.1.1.4'
Br Br -0.2901 2.4595 'International Tables Vol C Tables 4.2.6.8 and 6.1.1.4'

loop_
_geom_angle_atom_site_label_1
_geom_angle_atom_site_label_2
_geom_angle_atom_site_label_3
_geom_angle
_geom_angle_site_symmetry_1
_geom_angle_site_symmetry_3
_geom_angle_publ_flag
O4 Cu1 N13 92.12(8) . . ?
O4 Cu1 N20 172.42(9) . . ?
N13 Cu1 N20 84.70(9) . . ?
O4 Cu1 O31 91.62(8) . . ?
N13 Cu1 O31 159.57(9) . . ?
N20 Cu1 O31 93.75(8) . . ?
O4 Cu1 O33 90.70(8) . 2_646 ?
N13 Cu1 O33 125.40(8) . 2_646 ?
N20 Cu1 O33 85.57(8) . 2_646 ?
O31 Cu1 O33 74.61(7) . 2_646 ?
O4 Cu1 O32 98.70(8) . . ?
N13 Cu1 O32 106.85(8) . . ?
N20 Cu1 O32 88.82(9) . . ?
O31 Cu1 O32 52.73(7) . . ?
O33 Cu1 O32 126.50(7) 2_646 . ?
O4 Cu1 O33 96.92(6) . 2_656 ?
N13 Cu1 O33 153.35(7) . 2_656 ?
N20 Cu1 O33 88.91(6) . 2_656 ?
O31 Cu1 O33 7.30(6) . 2_656 ?
O33 Cu1 O33 79.64(5) 2_646 2_656 ?
O32 Cu1 O33 47.05(5) . 2_656 ?
C4 O4 Cu1 124.97(17) . . ?
N30 O31 Cu1 108.04(15) . . ?
C9 O1 C2 122.1(2) . . ?
C11 N13 C14 119.4(2) . . ?
C11 N13 Cu1 127.98(18) . . ?
C14 N13 Cu1 112.62(16) . . ?
C15 N20 C19 119.0(2) . . ?
C15 N20 Cu1 113.79(17) . . ?
C19 N20 Cu1 127.0(2) . . ?
N30 O32 Cu1 79.75(16) . . ?
O32 N30 O33 122.6(2) . . ?
O32 N30 O31 119.2(2) . . ?
O33 N30 O31 118.2(2) . . ?
O4 C4 C3 126.5(2) . . ?
O4 C4 C10 115.4(2) . . ?
C3 C4 C10 118.1(2) . . ?
N13 C11 C3 120.4(2) . . ?
N13 C11 C12 119.5(2) . . ?
C3 C11 C12 120.0(2) . . ?
C4 C3 C2 119.5(2) . . ?
C4 C3 C11 122.7(2) . . ?
C2 C3 C11 117.7(2) . . ?
C9 C10 C5 118.7(3) . . ?
C9 C10 C4 119.5(2) . . ?
C5 C10 C4 121.8(2) . . ?
N13 C14 C15 110.6(2) . . ?
N13 C14 H14B 109.5 . . ?
C15 C14 H14B 109.5 . . ?
N13 C14 H14A 109.5 . . ?
C15 C14 H14A 109.5 . . ?
H14B C14 H14A 108.1 . . ?
N20 C15 C16 121.3(2) . . ?
N20 C15 C14 117.0(2) . . ?
C16 C15 C14 121.6(2) . . ?
C11 C12 H12C 109.5 . . ?
C11 C12 H12A 109.5 . . ?
H12C C12 H12A 109.5 . . ?
C11 C12 H12B 109.5 . . ?
H12C C12 H12B 109.5 . . ?
H12A C12 H12B 109.5 . . ?
C6 C5 C10 119.4(3) . . ?
C6 C5 H5 120.3 . . ?
C10 C5 H5 120.3 . . ?
N20 C19 C18 122.3(3) . . ?
N20 C19 H19 118.9 . . ?
C18 C19 H19 118.9 . . ?
O2 C2 O1 113.6(3) . . ?
O2 C2 C3 127.9(3) . . ?
O1 C2 C3 118.5(2) . . ?
O1 C9 C10 121.3(2) . . ?
O1 C9 C8 117.1(3) . . ?
C10 C9 C8 121.6(3) . . ?
C5 C6 C7 121.7(3) . . ?
C5 C6 Br6 119.4(2) . . ?
C7 C6 Br6 118.9(2) . . ?
C19 C18 C17 118.5(3) . . ?
C19 C18 H18 120.8 . . ?
C17 C18 H18 120.8 . . ?
C17 C16 C15 119.6(3) . . ?
C17 C16 H16 120.2 . . ?
C15 C16 H16 120.2 . . ?
C8 C7 C6 119.3(3) . . ?
C8 C7 H7 120.3 . . ?
C6 C7 H7 120.3 . . ?
C16 C17 C18 119.2(3) . . ?
C16 C17 H17 120.4 . . ?
C18 C17 H17 120.4 . . ?
C7 C8 C9 119.3(3) . . ?
C7 C8 H8 120.3 . . ?
C9 C8 H8 120.3 . . ?

loop_
_geom_bond_atom_site_label_1
_geom_bond_atom_site_label_2
_geom_bond_distance
_geom_bond_site_symmetry_2
_geom_bond_publ_flag
Br6 C6 1.895(3) . ?
Cu1 O4 1.8918(18) . ?
Cu1 N13 1.934(2) . ?
Cu1 N20 1.963(2) . ?
Cu1 O31 2.0369(18) . ?
Cu1 O33 2.456(2) 2_646 ?
Cu1 O32 2.646(2) . ?
Cu1 O33 8.451(2) 2_656 ?
O4 C4 1.273(3) . ?
O31 N30 1.266(3) . ?
O1 C9 1.362(3) . ?
O1 C2 1.392(3) . ?
N13 C11 1.295(3) . ?
N13 C14 1.465(3) . ?
O33 N30 1.237(3) . ?
N20 C15 1.330(3) . ?
N20 C19 1.351(3) . ?
O32 N30 1.227(3) . ?
O2 C2 1.198(3) . ?
C4 C3 1.402(4) . ?
C4 C10 1.467(3) . ?
C11 C3 1.460(3) . ?
C11 C12 1.503(4) . ?
C3 C2 1.447(4) . ?
C10 C9 1.379(4) . ?
C10 C5 1.396(4) . ?
C14 C15 1.497(4) . ?
C14 H14B 0.9900 . ?
C14 H14A 0.9900 . ?
C15 C16 1.381(4) . ?
C12 H12C 0.9800 . ?
C12 H12A 0.9800 . ?
C12 H12B 0.9800 . ?
C5 C6 1.371(4) . ?
C5 H5 0.9500 . ?
C19 C18 1.371(4) . ?
C19 H19 0.9500 . ?
C9 C8 1.385(4) . ?
C6 C7 1.382(4) . ?
C18 C17 1.380(4) . ?
C18 H18 0.9500 . ?
C16 C17 1.371(4) . ?
C16 H16 0.9500 . ?
C7 C8 1.376(4) . ?
C7 H7 0.9500 . ?
C17 H17 0.9500 . ?
C8 H8 0.9500 . ?

loop_
_geom_hbond_atom_site_label_D
_geom_hbond_atom_site_label_H
_geom_hbond_atom_site_label_A
_geom_hbond_distance_DH
_geom_hbond_distance_HA
_geom_hbond_distance_DA
_geom_hbond_angle_DHA
_geom_hbond_site_symmetry_A
_geom_hbond_publ_flag
C12 H12A O2 0.98 2.17 2.737(4) 115.8 . yes
C14 H14A O33 0.99 2.50 3.299(3) 137.9 1_545 yes
C19 H19 O31 0.95 2.58 3.095(4) 114.4 . yes
C12 H12C O2 0.98 2.55 3.179(3) 121.7 3_756 yes
C17 H17 O2 0.95 2.59 3.188(4) 121.0 4_666 yes
